data_7051555
loop_
_publ_author_name
'Krempner, C.'
'J\"ager-Fiedler, U.'
'Mamat, C.'
'Spannenberg, A.'
'Weichert, K.'

_publ_section_title
;
 Highly reactive oligosilyltriflates---synthesis, structure and
 rearrangement
;
_journal_issue 12
_journal_name_full 'New Journal of Chemistry'
_journal_page_first 1581
_journal_paper_doi 10.1039/b408573f
_journal_volume 29
_journal_year 2005
_chemical_formula_sum 'C16 H42 F6 O6 S2 Si7'
_chemical_formula_weight 705.25
_chemical_name_systematic
;
?
;
_space_group_IT_number 14
_symmetry_cell_setting monoclinic
_symmetry_space_group_name_Hall '-P 2ybc'
_symmetry_space_group_name_H-M 'P 1 21/c 1'
_atom_sites_solution_hydrogens geom
_atom_sites_solution_primary direct
_atom_sites_solution_secondary difmap
_audit_creation_method SHELXL
_cell_angle_alpha 90.00
_cell_angle_beta 92.85(3)
_cell_angle_gamma 90.00
_cell_formula_units_Z 4
_cell_length_a 8.992(2)
_cell_length_b 16.534(3)
_cell_length_c 23.992(5)
_cell_measurement_reflns_used 5000
_cell_measurement_temperature 200(2)
_cell_measurement_theta_max 20
_cell_measurement_theta_min 4
_cell_volume 3562.6(13)
_computing_cell_refinement STOE-CELL
_computing_data_collection STOE-EXPOSE
_computing_data_reduction STOE-INTEGRATE
_computing_molecular_graphics XP
_computing_publication_material SHELXL-93
_computing_structure_refinement 'SHELXL-93 (Sheldrick, 1993)'
_computing_structure_solution 'SHELXS-86 (Sheldrick, 1990)'
_diffrn_ambient_temperature 200(2)
_diffrn_measurement_device STOE-IPDS
_diffrn_measurement_method 'laser scanned imaging plate'
_diffrn_radiation_monochromator graphite
_diffrn_radiation_source 'fine-focus sealed tube'
_diffrn_radiation_type MoK\a
_diffrn_radiation_wavelength 0.71073
_diffrn_reflns_av_R_equivalents 0.0418
_diffrn_reflns_av_sigmaI/netI 0.0566
_diffrn_reflns_limit_h_max 10
_diffrn_reflns_limit_h_min -10
_diffrn_reflns_limit_k_max 19
_diffrn_reflns_limit_k_min -19
_diffrn_reflns_limit_l_max 27
_diffrn_reflns_limit_l_min 0
_diffrn_reflns_number 8670
_diffrn_reflns_theta_max 22.50
_diffrn_reflns_theta_min 2.10
_diffrn_standards_interval_time 360
_diffrn_standards_number 50-200
_exptl_absorpt_coefficient_mu 0.443
_exptl_absorpt_correction_type 'mean imaging plate intensity method'
_exptl_crystal_colour colourless
_exptl_crystal_density_diffrn 1.315
_exptl_crystal_description prism
_exptl_crystal_F_000 1480
_exptl_crystal_size_max 0.5
_exptl_crystal_size_mid 0.3
_exptl_crystal_size_min 0.3
_refine_diff_density_max 0.713
_refine_diff_density_min -0.574
_refine_diff_density_rms 0.079
_refine_ls_extinction_method none
_refine_ls_goodness_of_fit_all 1.017
_refine_ls_goodness_of_fit_obs 1.109
_refine_ls_matrix_type full
_refine_ls_number_parameters 334
_refine_ls_number_reflns 4657
_refine_ls_number_restraints 0
_refine_ls_restrained_S_all 1.017
_refine_ls_restrained_S_obs 1.109
_refine_ls_R_factor_all 0.0573
_refine_ls_R_factor_obs 0.0455
_refine_ls_shift/esd_max -0.001
_refine_ls_shift/esd_mean 0.000
_refine_ls_structure_factor_coef Fsqd
_refine_ls_weighting_details 'w=1/[\s^2^(Fo^2^)+(0.0752P)^2^+0.0000P] where P=(Fo^2^+2Fc^2^)/3'
_refine_ls_weighting_scheme calc
_refine_ls_wR_factor_all 0.1209
_refine_ls_wR_factor_obs 0.1163
_reflns_number_observed 3692
_reflns_number_total 4657
_reflns_observed_criterion >2sigma(I)
_cod_data_source_file b408573f.txt
_cod_data_source_block ks099
_cod_depositor_comments
;
The following automatic conversions were performed:

'_refine_ls_weighting_scheme' value 'calc
w=1/[\s^2^(Fo^2^)+(0.0752P)^2^+0.0000P] where P=(Fo^2^+2Fc^2^)/3' was
changed to 'calc'. New tag '_refine_ls_weighting_details' was
created. The value of the new tag was set to
'w=1/[\s^2^(Fo^2^)+(0.0752P)^2^+0.0000P] where P=(Fo^2^+2Fc^2^)/3'.

Automatic conversion script
Id: cif_fix_values 3143 2015-03-26 13:38:13Z robertas 
;
_cod_original_sg_symbol_H-M P2(1)/c
_cod_database_code 7051555

loop_
_symmetry_equiv_pos_as_xyz
'x, y, z'
'-x, y+1/2, -z+1/2'
'-x, -y, -z'
'x, -y-1/2, z-1/2'

loop_
_atom_site_aniso_label
_atom_site_aniso_U_11
_atom_site_aniso_U_22
_atom_site_aniso_U_33
_atom_site_aniso_U_23
_atom_site_aniso_U_13
_atom_site_aniso_U_12
C16 0.091(4) 0.069(4) 0.066(4) -0.026(3) 0.019(3) -0.041(3)
F4 0.135(3) 0.114(3) 0.065(2) -0.021(2) 0.042(2) -0.057(2)
F5 0.197(4) 0.088(2) 0.093(3) -0.020(2) 0.029(3) -0.102(3)
F6 0.040(2) 0.228(5) 0.112(3) 0.005(3) -0.001(2) -0.018(2)
S1 0.0380(6) 0.0246(5) 0.0367(6) -0.0051(4) -0.0040(4) 0.0047(4)
S2 0.0442(6) 0.0293(5) 0.0476(7) -0.0092(5) -0.0019(5) -0.0023(4)
Si1 0.0210(5) 0.0238(5) 0.0270(6) 0.0025(4) 0.0001(4) -0.0009(4)
Si2 0.0244(5) 0.0203(5) 0.0244(5) -0.0005(4) 0.0004(4) -0.0009(4)
Si3 0.0259(5) 0.0211(5) 0.0237(5) -0.0008(4) 0.0015(4) -0.0019(4)
Si4 0.0337(6) 0.0366(6) 0.0342(6) 0.0056(5) 0.0060(5) -0.0072(5)
Si5 0.0302(5) 0.0329(6) 0.0294(6) -0.0042(4) -0.0040(4) -0.0035(4)
Si6 0.0452(6) 0.0330(6) 0.0330(6) 0.0077(5) -0.0084(5) -0.0024(5)
Si7 0.0363(6) 0.0354(6) 0.0359(6) -0.0107(5) 0.0118(5) -0.0003(5)
O1 0.0336(14) 0.0225(13) 0.054(2) -0.0073(12) 0.0045(12) 0.0032(11)
O2 0.075(2) 0.045(2) 0.036(2) -0.0048(13) 0.0012(14) 0.0107(15)
O3 0.039(2) 0.038(2) 0.071(2) -0.0161(14) 0.0012(14) -0.0062(13)
O4 0.0384(14) 0.0280(14) 0.045(2) -0.0040(12) -0.0114(12) -0.0097(11)
O5 0.082(2) 0.075(2) 0.035(2) -0.016(2) 0.0084(15) -0.007(2)
O6 0.077(2) 0.046(2) 0.074(2) -0.006(2) -0.012(2) 0.020(2)
F1 0.110(2) 0.092(2) 0.043(2) -0.003(2) -0.0178(15) 0.045(2)
F2 0.038(2) 0.080(2) 0.108(2) 0.005(2) -0.0096(14) 0.0128(14)
F3 0.089(2) 0.0317(14) 0.081(2) 0.0074(13) -0.0006(15) 0.0200(13)
C1 0.046(2) 0.048(2) 0.049(3) 0.011(2) 0.012(2) 0.013(2)
C2 0.041(2) 0.045(2) 0.037(2) 0.004(2) -0.008(2) -0.015(2)
C3 0.036(2) 0.048(3) 0.051(3) 0.002(2) 0.008(2) -0.009(2)
C4 0.058(3) 0.057(3) 0.048(3) 0.020(2) 0.011(2) -0.008(2)
C5 0.059(3) 0.067(3) 0.045(3) -0.004(2) 0.020(2) -0.010(2)
C6 0.063(3) 0.074(3) 0.041(3) 0.008(2) -0.019(2) -0.011(3)
C7 0.049(3) 0.049(3) 0.066(3) -0.023(2) 0.005(2) -0.007(2)
C8 0.032(2) 0.056(3) 0.047(3) -0.003(2) -0.003(2) -0.007(2)
C9 0.067(3) 0.088(4) 0.073(4) 0.027(3) 0.002(3) 0.033(3)
C10 0.080(3) 0.055(3) 0.053(3) 0.022(2) 0.002(2) -0.003(3)
C11 0.135(5) 0.053(3) 0.061(3) 0.012(3) -0.053(3) -0.018(3)
C12 0.078(3) 0.055(3) 0.070(3) -0.007(3) 0.047(3) -0.005(3)
C13 0.069(3) 0.048(3) 0.061(3) -0.020(2) 0.011(2) -0.006(2)
C14 0.044(3) 0.070(3) 0.074(3) -0.011(3) 0.005(2) 0.021(2)
C15 0.056(3) 0.037(3) 0.043(3) -0.005(2) -0.005(2) 0.014(2)

loop_
_atom_site_label
_atom_site_type_symbol
_atom_site_fract_x
_atom_site_fract_y
_atom_site_fract_z
_atom_site_U_iso_or_equiv
_atom_site_thermal_displace_type
_atom_site_occupancy
_atom_site_calc_flag
_atom_site_refinement_flags
_atom_site_disorder_group
C16 C 0.4672(7) 0.4384(3) 0.5830(2) 0.075(2) Uani 1 d . .
F4 F 0.4664(4) 0.4238(2) 0.52825(14) 0.1035(12) Uani 1 d . .
F5 F 0.4766(5) 0.5179(2) 0.58879(15) 0.125(2) Uani 1 d . .
F6 F 0.5793(4) 0.4047(3) 0.6074(2) 0.127(2) Uani 1 d . .
S1 S 0.23161(10) -0.04891(5) 0.63460(4) 0.0333(3) Uani 1 d . .
S2 S 0.29424(11) 0.40399(6) 0.60929(4) 0.0405(3) Uani 1 d . .
Si1 Si 0.03819(10) 0.17841(5) 0.60943(4) 0.0240(2) Uani 1 d . .
Si2 Si 0.15394(10) 0.11084(5) 0.68651(4) 0.0230(2) Uani 1 d . .
Si3 Si 0.18748(10) 0.25094(5) 0.54865(4) 0.0236(2) Uani 1 d . .
Si4 Si -0.02998(11) 0.05203(6) 0.74203(4) 0.0347(3) Uani 1 d . .
Si5 Si 0.33073(11) 0.18253(6) 0.74327(4) 0.0310(3) Uani 1 d . .
Si6 Si 0.03350(12) 0.32294(6) 0.48219(4) 0.0374(3) Uani 1 d . .
Si7 Si 0.37000(11) 0.17578(6) 0.50353(4) 0.0355(3) Uani 1 d . .
O1 O 0.2669(3) 0.03522(14) 0.65712(11) 0.0365(6) Uani 1 d . .
O2 O 0.2732(3) -0.0567(2) 0.57880(11) 0.0520(8) Uani 1 d . .
O3 O 0.0893(3) -0.0755(2) 0.64997(12) 0.0492(7) Uani 1 d . .
O4 O 0.2972(3) 0.31699(14) 0.59249(11) 0.0377(6) Uani 1 d . .
O5 O 0.3151(4) 0.4113(2) 0.66877(12) 0.0636(9) Uani 1 d . .
O6 O 0.1748(4) 0.4457(2) 0.58174(14) 0.0664(9) Uani 1 d . .
F1 F 0.3611(4) -0.0924(2) 0.72940(11) 0.0826(9) Uani 1 d . .
F2 F 0.5048(3) -0.0879(2) 0.66186(13) 0.0760(8) Uani 1 d . .
F3 F 0.3493(3) -0.18448(14) 0.66658(12) 0.0673(8) Uani 1 d . .
C1 C -0.0979(4) 0.2486(2) 0.6412(2) 0.0471(11) Uani 1 d . .
H1A H -0.0437(4) 0.2886(2) 0.6645(2) 0.071 Uiso 1 calc R .
H1B H -0.1645(4) 0.2175(2) 0.6642(2) 0.071 Uiso 1 calc R .
H1C H -0.1566(4) 0.2764(2) 0.6115(2) 0.071 Uiso 1 calc R .
C2 C -0.0590(4) 0.1001(2) 0.5641(2) 0.0413(10) Uani 1 d . .
H2A H 0.0151(4) 0.0645(2) 0.5482(2) 0.062 Uiso 1 calc R .
H2B H -0.1174(4) 0.1269(2) 0.5339(2) 0.062 Uiso 1 calc R .
H2C H -0.1253(4) 0.0680(2) 0.5866(2) 0.062 Uiso 1 calc R .
C3 C -0.1976(4) 0.0152(3) 0.7011(2) 0.0450(10) Uani 1 d . .
H3A H -0.2397(4) 0.0594(3) 0.6781(2) 0.068 Uiso 1 calc R .
H3B H -0.2719(4) -0.0037(3) 0.7266(2) 0.068 Uiso 1 calc R .
H3C H -0.1696(4) -0.0295(3) 0.6769(2) 0.068 Uiso 1 calc R .
C4 C 0.0524(5) -0.0314(3) 0.7863(2) 0.0542(12) Uani 1 d . .
H4A H 0.1405(5) -0.0113(3) 0.8077(2) 0.081 Uiso 1 calc R .
H4B H 0.0811(5) -0.0763(3) 0.7624(2) 0.081 Uiso 1 calc R .
H4C H -0.0213(5) -0.0504(3) 0.8121(2) 0.081 Uiso 1 calc R .
C5 C -0.0904(5) 0.1349(3) 0.7891(2) 0.0564(12) Uani 1 d . .
H5A H -0.0039(5) 0.1554(3) 0.8112(2) 0.085 Uiso 1 calc R .
H5B H -0.1639(5) 0.1137(3) 0.8141(2) 0.085 Uiso 1 calc R .
H5C H -0.1350(5) 0.1789(3) 0.7666(2) 0.085 Uiso 1 calc R .
C6 C 0.3957(5) 0.1163(3) 0.8023(2) 0.0597(13) Uani 1 d . .
H6A H 0.3107(5) 0.1011(3) 0.8241(2) 0.090 Uiso 1 calc R .
H6B H 0.4690(5) 0.1455(3) 0.8262(2) 0.090 Uiso 1 calc R .
H6C H 0.4416(5) 0.0675(3) 0.7876(2) 0.090 Uiso 1 calc R .
C7 C 0.2378(5) 0.2744(3) 0.7706(2) 0.0547(12) Uani 1 d . .
H7A H 0.2039(5) 0.3090(3) 0.7393(2) 0.082 Uiso 1 calc R .
H7B H 0.3086(5) 0.3044(3) 0.7951(2) 0.082 Uiso 1 calc R .
H7C H 0.1522(5) 0.2581(3) 0.7916(2) 0.082 Uiso 1 calc R .
C8 C 0.4956(4) 0.2098(3) 0.7033(2) 0.0450(10) Uani 1 d . .
H8A H 0.4643(4) 0.2447(3) 0.6719(2) 0.067 Uiso 1 calc R .
H8B H 0.5410(4) 0.1604(3) 0.6891(2) 0.067 Uiso 1 calc R .
H8C H 0.5684(4) 0.2385(3) 0.7278(2) 0.067 Uiso 1 calc R .
C9 C -0.1301(6) 0.3698(3) 0.5119(2) 0.076(2) Uani 1 d . .
H9A H -0.1854(6) 0.3288(3) 0.5319(2) 0.114 Uiso 1 calc R .
H9B H -0.1946(6) 0.3928(3) 0.4817(2) 0.114 Uiso 1 calc R .
H9C H -0.0977(6) 0.4129(3) 0.5378(2) 0.114 Uiso 1 calc R .
C10 C 0.1403(6) 0.3995(3) 0.4439(2) 0.0625(13) Uani 1 d . .
H10A H 0.2272(6) 0.3737(3) 0.4284(2) 0.094 Uiso 1 calc R .
H10B H 0.1735(6) 0.4426(3) 0.4697(2) 0.094 Uiso 1 calc R .
H10C H 0.0766(6) 0.4225(3) 0.4136(2) 0.094 Uiso 1 calc R .
C11 C -0.0313(7) 0.2442(3) 0.4308(2) 0.085(2) Uani 1 d . .
H11A H 0.0550(7) 0.2187(3) 0.4147(2) 0.127 Uiso 1 calc R .
H11B H -0.0940(7) 0.2694(3) 0.4011(2) 0.127 Uiso 1 calc R .
H11C H -0.0891(7) 0.2031(3) 0.4497(2) 0.127 Uiso 1 calc R .
C12 C 0.4632(6) 0.2427(3) 0.4532(2) 0.0660(14) Uani 1 d . .
H12A H 0.3889(6) 0.2638(3) 0.4257(2) 0.099 Uiso 1 calc R .
H12B H 0.5383(6) 0.2117(3) 0.4341(2) 0.099 Uiso 1 calc R .
H12C H 0.5114(6) 0.2879(3) 0.4735(2) 0.099 Uiso 1 calc R .
C13 C 0.2818(5) 0.0881(3) 0.4663(2) 0.0590(12) Uani 1 d . .
H13A H 0.2056(5) 0.1075(3) 0.4389(2) 0.089 Uiso 1 calc R .
H13B H 0.2356(5) 0.0526(3) 0.4932(2) 0.089 Uiso 1 calc R .
H13C H 0.3578(5) 0.0578(3) 0.4471(2) 0.089 Uiso 1 calc R .
C14 C 0.5137(5) 0.1369(3) 0.5551(2) 0.0623(13) Uani 1 d . .
H14A H 0.5614(5) 0.1824(3) 0.5751(2) 0.093 Uiso 1 calc R .
H14B H 0.5889(5) 0.1065(3) 0.5356(2) 0.093 Uiso 1 calc R .
H14C H 0.4667(5) 0.1013(3) 0.5817(2) 0.093 Uiso 1 calc R .
C15 C 0.3696(5) -0.1069(2) 0.6758(2) 0.0455(11) Uani 1 d . .

loop_
_atom_type_symbol
_atom_type_description
_atom_type_scat_dispersion_real
_atom_type_scat_dispersion_imag
_atom_type_scat_source
C C 0.0033 0.0016 'International Tables Vol C Tables 4.2.6.8 and 6.1.1.4'
H H 0.0000 0.0000 'International Tables Vol C Tables 4.2.6.8 and 6.1.1.4'
O O 0.0106 0.0060 'International Tables Vol C Tables 4.2.6.8 and 6.1.1.4'
F F 0.0171 0.0103 'International Tables Vol C Tables 4.2.6.8 and 6.1.1.4'
Si Si 0.0817 0.0704 'International Tables Vol C Tables 4.2.6.8 and 6.1.1.4'
S S 0.1246 0.1234 'International Tables Vol C Tables 4.2.6.8 and 6.1.1.4'

loop_
_geom_angle_atom_site_label_1
_geom_angle_atom_site_label_2
_geom_angle_atom_site_label_3
_geom_angle
_geom_angle_site_symmetry_1
_geom_angle_site_symmetry_3
_geom_angle_publ_flag
F6 C16 F5 110.0(5) . . ?
F6 C16 F4 109.9(5) . . ?
F5 C16 F4 106.3(5) . . ?
F6 C16 S2 112.3(4) . . ?
F5 C16 S2 109.2(4) . . ?
F4 C16 S2 109.0(4) . . ?
O2 S1 O3 120.2(2) . . ?
O2 S1 O1 111.1(2) . . ?
O3 S1 O1 111.5(2) . . ?
O2 S1 C15 105.1(2) . . ?
O3 S1 C15 107.1(2) . . ?
O1 S1 C15 99.5(2) . . ?
O6 S2 O5 118.9(2) . . ?
O6 S2 O4 111.6(2) . . ?
O5 S2 O4 110.2(2) . . ?
O6 S2 C16 109.3(3) . . ?
O5 S2 C16 104.5(2) . . ?
O4 S2 C16 100.5(2) . . ?
C1 Si1 C2 111.6(2) . . ?
C1 Si1 Si2 104.22(13) . . ?
C2 Si1 Si2 107.57(13) . . ?
C1 Si1 Si3 109.86(13) . . ?
C2 Si1 Si3 104.80(13) . . ?
Si2 Si1 Si3 118.90(5) . . ?
O1 Si2 Si1 105.11(10) . . ?
O1 Si2 Si5 101.55(9) . . ?
Si1 Si2 Si5 118.22(5) . . ?
O1 Si2 Si4 111.15(9) . . ?
Si1 Si2 Si4 109.90(5) . . ?
Si5 Si2 Si4 110.41(5) . . ?
O4 Si3 Si1 105.21(10) . . ?
O4 Si3 Si7 102.48(10) . . ?
Si1 Si3 Si7 116.45(5) . . ?
O4 Si3 Si6 112.09(9) . . ?
Si1 Si3 Si6 109.80(5) . . ?
Si7 Si3 Si6 110.52(5) . . ?
C3 Si4 C4 110.2(2) . . ?
C3 Si4 C5 107.8(2) . . ?
C4 Si4 C5 108.4(2) . . ?
C3 Si4 Si2 113.89(14) . . ?
C4 Si4 Si2 110.62(14) . . ?
C5 Si4 Si2 105.60(14) . . ?
C6 Si5 C8 107.9(2) . . ?
C6 Si5 C7 109.9(2) . . ?
C8 Si5 C7 111.5(2) . . ?
C6 Si5 Si2 108.70(15) . . ?
C8 Si5 Si2 110.79(13) . . ?
C7 Si5 Si2 108.09(14) . . ?
C9 Si6 C10 110.3(2) . . ?
C9 Si6 C11 108.7(3) . . ?
C10 Si6 C11 107.5(2) . . ?
C9 Si6 Si3 113.7(2) . . ?
C10 Si6 Si3 112.0(2) . . ?
C11 Si6 Si3 104.2(2) . . ?
C14 Si7 C13 108.4(2) . . ?
C14 Si7 C12 108.4(2) . . ?
C13 Si7 C12 110.2(2) . . ?
C14 Si7 Si3 110.65(15) . . ?
C13 Si7 Si3 109.9(2) . . ?
C12 Si7 Si3 109.18(15) . . ?
S1 O1 Si2 132.2(2) . . ?
S2 O4 Si3 137.1(2) . . ?
F3 C15 F1 109.2(4) . . ?
F3 C15 F2 108.2(3) . . ?
F1 C15 F2 107.8(4) . . ?
F3 C15 S1 109.7(3) . . ?
F1 C15 S1 111.4(3) . . ?
F2 C15 S1 110.5(3) . . ?

loop_
_geom_bond_atom_site_label_1
_geom_bond_atom_site_label_2
_geom_bond_distance
_geom_bond_site_symmetry_2
_geom_bond_publ_flag
C16 F6 1.270(7) . ?
C16 F5 1.324(6) . ?
C16 F4 1.335(6) . ?
C16 S2 1.800(5) . ?
S1 O2 1.414(3) . ?
S1 O3 1.419(3) . ?
S1 O1 1.520(2) . ?
S1 C15 1.821(4) . ?
S2 O6 1.413(3) . ?
S2 O5 1.435(3) . ?
S2 O4 1.494(3) . ?
Si1 C1 1.876(4) . ?
Si1 C2 1.878(4) . ?
Si1 Si2 2.3581(14) . ?
Si1 Si3 2.3582(14) . ?
Si2 O1 1.778(2) . ?
Si2 Si5 2.3604(14) . ?
Si2 Si4 2.3821(15) . ?
Si3 O4 1.780(2) . ?
Si3 Si7 2.3634(14) . ?
Si3 Si6 2.3785(14) . ?
Si4 C3 1.861(4) . ?
Si4 C4 1.872(4) . ?
Si4 C5 1.872(4) . ?
Si5 C6 1.860(4) . ?
Si5 C8 1.861(4) . ?
Si5 C7 1.868(4) . ?
Si6 C9 1.838(5) . ?
Si6 C10 1.858(4) . ?
Si6 C11 1.867(5) . ?
Si7 C14 1.859(5) . ?
Si7 C13 1.861(4) . ?
Si7 C12 1.867(4) . ?
F1 C15 1.314(5) . ?
F2 C15 1.315(5) . ?
F3 C15 1.313(4) . ?

loop_
_cod_related_entry_id
_cod_related_entry_database
_cod_related_entry_code
1 ChemSpider 21141804
